data_4502816
loop_
_publ_author_name
'Bhattacharya, Suman'
'Saha, Binoy K.'

_publ_section_title
;
 Isostructurality in the Guest Free Forms and in the Clathrates of
 1,3,5-Triethyl-2,4,6-tris(4-halophenoxy)methylbenzenes
;
_journal_issue 1
_journal_name_full 'Crystal Growth &amp; Design'
_journal_page_first 169
_journal_paper_doi 10.1021/cg2009144
_journal_volume 12
_journal_year 2012
_chemical_formula_moiety 'C33 H33 Cl3 O3, 0.5(C4 H8 O2)'
_chemical_formula_sum 'C35 H37 Cl3 O4'
_chemical_formula_weight 628.00
_chemical_name_common '1Cl, dioxane'
_chemical_name_systematic
;
1,3,5-triethyl-2,4,6-tris(4-chlorophenoxy)methylbenzene, dioxane
;
_space_group_crystal_system monoclinic
_space_group_IT_number 14
_space_group_name_Hall '-P 2yn'
_space_group_name_H-M_alt 'P 1 21/n 1'
_symmetry_space_group_name_Hall '-P 2yn'
_symmetry_space_group_name_H-M 'P 1 21/n 1'
_atom_sites_solution_hydrogens geom
_atom_sites_solution_primary direct
_atom_sites_solution_secondary difmap
_audit_creation_date 2011-09-21
_audit_creation_method
;
  Olex2 1.1
  (compiled 2011.08.18 svn.r1932, GUI svn.r3819)
;
_cell_angle_alpha 90.00
_cell_angle_beta 91.118(3)
_cell_angle_gamma 90.00
_cell_formula_units_Z 4
_cell_length_a 10.1834(3)
_cell_length_b 13.5610(4)
_cell_length_c 23.4243(7)
_cell_measurement_reflns_used 9991
_cell_measurement_temperature 199.2
_cell_measurement_theta_max 29.1533
_cell_measurement_theta_min 2.9982
_cell_volume 3234.21(17)
_computing_cell_refinement
;
CrysAlisPro, Oxford Diffraction Ltd.,
Version 1.171.34.44 (release 25-10-2010 CrysAlis171 .NET)
(compiled Oct 25 2010,18:11:34)
;
_computing_data_collection
;
CrysAlisPro, Oxford Diffraction Ltd.,
Version 1.171.34.44 (release 25-10-2010 CrysAlis171 .NET)
(compiled Oct 25 2010,18:11:34)
;
_computing_data_reduction
;
CrysAlisPro, Oxford Diffraction Ltd.,
Version 1.171.34.44 (release 25-10-2010 CrysAlis171 .NET)
(compiled Oct 25 2010,18:11:34)
;
_computing_molecular_graphics
;
O. V. Dolomanov, L. J. Bourhis, R. J. Gildea, J. A. K. Howard and H. Puschmann,
OLEX2: a complete structure solution, refinement and analysis program.
J. Appl. Cryst. (2009). 42, 339-341.
;
_computing_publication_material
;
O. V. Dolomanov, L. J. Bourhis, R. J. Gildea, J. A. K. Howard and H. Puschmann,
OLEX2: a complete structure solution, refinement and analysis program.
J. Appl. Cryst. (2009). 42, 339-341.
;
_computing_structure_refinement
;
XL, G.M. Sheldrick, Acta Cryst.
(2008). A64, 112-122
;
_computing_structure_solution 'SHELXS-97 (Sheldrick, 1990)'
_diffrn_ambient_temperature 199.2
_diffrn_detector_area_resol_mean 15.9821
_diffrn_measured_fraction_theta_full 0.999
_diffrn_measured_fraction_theta_max 0.861
_diffrn_measurement_details
;
  1 omega   65.00   95.00   1.0000   17.0000
omega____ theta____ kappa____ phi______ frames
    -       19.4491  179.0000   30.0000 30

  2 omega  -45.00   76.00   1.0000   17.0000
omega____ theta____ kappa____ phi______ frames
    -       19.4491    0.0000 -150.0000 121

  3 omega  -23.00   38.00   1.0000   17.0000
omega____ theta____ kappa____ phi______ frames
    -       19.4491  -37.0000  -30.0000 61

  4 omega  -88.00  -19.00   1.0000   17.0000
omega____ theta____ kappa____ phi______ frames
    -      -17.6522  -77.0000  -60.0000 69
;
_diffrn_measurement_device_type 'Xcalibur, Eos'
_diffrn_measurement_method '\w scans'
_diffrn_orient_matrix_UB_11 0.0361196000
_diffrn_orient_matrix_UB_12 0.0015911000
_diffrn_orient_matrix_UB_13 -0.0255682000
_diffrn_orient_matrix_UB_21 0.0505609000
_diffrn_orient_matrix_UB_22 0.0268551000
_diffrn_orient_matrix_UB_23 0.0143080000
_diffrn_orient_matrix_UB_31 0.0315392000
_diffrn_orient_matrix_UB_32 -0.0448535000
_diffrn_orient_matrix_UB_33 0.0076424000
_diffrn_radiation_monochromator graphite
_diffrn_radiation_type 'Mo K\a'
_diffrn_radiation_wavelength 0.7107
_diffrn_reflns_av_R_equivalents 0.0297
_diffrn_reflns_av_unetI/netI 0.0358
_diffrn_reflns_limit_h_max 13
_diffrn_reflns_limit_h_min -13
_diffrn_reflns_limit_k_max 18
_diffrn_reflns_limit_k_min -17
_diffrn_reflns_limit_l_max 31
_diffrn_reflns_limit_l_min -30
_diffrn_reflns_number 18109
_diffrn_reflns_theta_full 25.00
_diffrn_reflns_theta_max 29.22
_diffrn_reflns_theta_min 3.00
_diffrn_source 'Enhance (Mo) X-ray Source'
_exptl_absorpt_coefficient_mu 0.320
_exptl_absorpt_correction_T_max 0.938
_exptl_absorpt_correction_T_min 0.895
_exptl_absorpt_correction_type multi-scan
_exptl_absorpt_process_details
;
CrysAlisPro, Oxford Diffraction Ltd.,
Version 1.171.34.44 (release 25-10-2010 CrysAlis171 .NET)
(compiled Oct 25 2010,18:11:34)
Empirical absorption correction using spherical harmonics,
 implemented in SCALE3 ABSPACK scaling algorithm.
;
_exptl_crystal_colour colorless
_exptl_crystal_density_diffrn 1.290
_exptl_crystal_density_method 'not measured'
_exptl_crystal_description block
_exptl_crystal_F_000 1320
_exptl_crystal_size_max 0.37
_exptl_crystal_size_mid 0.29
_exptl_crystal_size_min 0.20
_refine_diff_density_max 0.666
_refine_diff_density_min -0.649
_refine_diff_density_rms 0.055
_refine_ls_extinction_method none
_refine_ls_goodness_of_fit_ref 1.059
_refine_ls_hydrogen_treatment constr
_refine_ls_matrix_type full
_refine_ls_number_parameters 382
_refine_ls_number_reflns 8766
_refine_ls_number_restraints 0
_refine_ls_restrained_S_all 1.059
_refine_ls_R_factor_all 0.0755
_refine_ls_R_factor_gt 0.0528
_refine_ls_shift/su_max 0.001
_refine_ls_shift/su_mean 0.000
_refine_ls_structure_factor_coef Fsqd
_refine_ls_weighting_details 'calc w=1/[\s^2^(Fo^2^)+(0.0414P)^2^+2.2556P] where P=(Fo^2^+2Fc^2^)/3'
_refine_ls_weighting_scheme calc
_refine_ls_wR_factor_gt 0.1133
_refine_ls_wR_factor_ref 0.1276
_reflns_number_gt 5689
_reflns_number_total 8766
_reflns_threshold_expression >2sigma(I)
_cod_data_source_file cg2009144_si_001.cif
_cod_data_source_block 1Cl.dioxane
_cod_database_code 4502816

loop_
_space_group_symop_id
_space_group_symop_operation_xyz
1 'x, y, z'
2 '-x+1/2, y+1/2, -z+1/2'
3 '-x, -y, -z'
4 'x-1/2, -y-1/2, z-1/2'

loop_
_atom_site_label
_atom_site_type_symbol
_atom_site_fract_x
_atom_site_fract_y
_atom_site_fract_z
_atom_site_U_iso_or_equiv
_atom_site_adp_type
_atom_site_occupancy
_atom_site_symmetry_multiplicity
_atom_site_calc_flag
_atom_site_refinement_flags
Cl1 Cl 0.87739(8) -0.46611(5) 0.66258(3) 0.0613(2) Uani 1 1 d .
Cl2 Cl -0.21825(7) 0.29224(6) 0.70985(4) 0.0703(2) Uani 1 1 d .
Cl3 Cl 0.67156(8) 0.55030(6) 0.20836(3) 0.0667(2) Uani 1 1 d .
O1 O 0.77294(14) -0.06496(10) 0.58028(6) 0.0332(3) Uani 1 1 d .
O3 O 0.57649(14) 0.29225(11) 0.40470(6) 0.0338(3) Uani 1 1 d .
C5 C 0.62197(18) 0.22023(13) 0.49623(7) 0.0231(4) Uani 1 1 d .
C3 C 0.50156(19) 0.18291(13) 0.58162(8) 0.0257(4) Uani 1 1 d .
C6 C 0.66588(17) 0.12206(13) 0.49365(7) 0.0223(4) Uani 1 1 d .
O2 O 0.27610(15) 0.18685(11) 0.60079(6) 0.0390(4) Uani 1 1 d .
C2 C 0.55114(19) 0.08623(13) 0.58168(8) 0.0246(4) Uani 1 1 d .
C9 C 0.66754(19) 0.29289(14) 0.45245(8) 0.0269(4) Uani 1 1 d .
H9A H 0.6720 0.3584 0.4690 0.032 Uiso 1 1 calc R
H9B H 0.7545 0.2751 0.4398 0.032 Uiso 1 1 calc R
C1 C 0.63183(18) 0.05593(13) 0.53701(7) 0.0230(4) Uani 1 1 d .
C16 C 0.79706(19) -0.16064(14) 0.59604(8) 0.0271(4) Uani 1 1 d .
C28 C 0.6054(2) 0.35385(14) 0.36013(8) 0.0284(4) Uani 1 1 d .
C22 C 0.1653(2) 0.21408(15) 0.62917(9) 0.0327(4) Uani 1 1 d .
C4 C 0.53668(18) 0.25018(13) 0.53894(8) 0.0248(4) Uani 1 1 d .
C20 C 0.7807(2) -0.33595(15) 0.58597(9) 0.0357(5) Uani 1 1 d .
H20 H 0.7512 -0.3909 0.5658 0.043 Uiso 1 1 calc R
C29 C 0.5061(2) 0.36592(16) 0.31934(9) 0.0357(5) Uani 1 1 d .
H29 H 0.4267 0.3330 0.3231 0.043 Uiso 1 1 calc R
C7 C 0.67684(19) -0.05026(13) 0.53520(8) 0.0271(4) Uani 1 1 d .
H7A H 0.6027 -0.0941 0.5404 0.033 Uiso 1 1 calc R
H7B H 0.7151 -0.0646 0.4985 0.033 Uiso 1 1 calc R
C12 C 0.4832(2) 0.35466(14) 0.53953(9) 0.0342(5) Uani 1 1 d .
H12A H 0.3942 0.3536 0.5535 0.041 Uiso 1 1 calc R
H12B H 0.4800 0.3799 0.5008 0.041 Uiso 1 1 calc R
C21 C 0.7539(2) -0.24189(14) 0.56539(9) 0.0310(4) Uani 1 1 d .
H21 H 0.7072 -0.2336 0.5312 0.037 Uiso 1 1 calc R
O4 O 0.86251(16) 0.48512(12) 0.49578(8) 0.0465(4) Uani 1 1 d .
C10 C 0.5193(2) 0.01697(15) 0.63027(9) 0.0353(5) Uani 1 1 d .
H10A H 0.5266 -0.0506 0.6171 0.042 Uiso 1 1 calc R
H10B H 0.4292 0.0277 0.6414 0.042 Uiso 1 1 calc R
C14 C 0.7507(2) 0.08941(15) 0.44455(8) 0.0300(4) Uani 1 1 d .
H14A H 0.7266 0.0228 0.4335 0.036 Uiso 1 1 calc R
H14B H 0.7343 0.1322 0.4120 0.036 Uiso 1 1 calc R
C25 C -0.0705(2) 0.26312(16) 0.67778(11) 0.0432(6) Uani 1 1 d .
C24 C 0.0450(2) 0.29427(16) 0.70271(10) 0.0438(6) Uani 1 1 d .
H24 H 0.0434 0.3320 0.7358 0.053 Uiso 1 1 calc R
C8 C 0.4021(2) 0.21317(15) 0.62509(8) 0.0320(4) Uani 1 1 d .
H8A H 0.4177 0.1787 0.6609 0.038 Uiso 1 1 calc R
H8B H 0.4068 0.2836 0.6321 0.038 Uiso 1 1 calc R
C19 C 0.8508(2) -0.34763(15) 0.63607(9) 0.0362(5) Uani 1 1 d .
C23 C 0.1646(2) 0.26976(16) 0.67876(9) 0.0384(5) Uani 1 1 d .
H23 H 0.2431 0.2905 0.6958 0.046 Uiso 1 1 calc R
C31 C 0.6442(2) 0.47413(17) 0.26726(9) 0.0404(5) Uani 1 1 d .
C17 C 0.8700(2) -0.17332(16) 0.64590(9) 0.0386(5) Uani 1 1 d .
H17 H 0.9006 -0.1186 0.6660 0.046 Uiso 1 1 calc R
C33 C 0.7231(2) 0.40247(18) 0.35422(10) 0.0468(6) Uani 1 1 d .
H33 H 0.7896 0.3950 0.3817 0.056 Uiso 1 1 calc R
C26 C -0.0708(2) 0.20652(19) 0.62883(11) 0.0473(6) Uani 1 1 d .
H26 H -0.1495 0.1850 0.6123 0.057 Uiso 1 1 calc R
C18 C 0.8978(2) -0.26715(18) 0.66600(9) 0.0426(5) Uani 1 1 d .
H18 H 0.9476 -0.2758 0.6993 0.051 Uiso 1 1 calc R
C11 C 0.6103(3) 0.03160(19) 0.68242(9) 0.0509(6) Uani 1 1 d .
H11A H 0.6999 0.0233 0.6714 0.076 Uiso 1 1 calc R
H11B H 0.5896 -0.0162 0.7111 0.076 Uiso 1 1 calc R
H11C H 0.5985 0.0968 0.6975 0.076 Uiso 1 1 calc R
C27 C 0.0472(2) 0.18248(18) 0.60487(10) 0.0435(5) Uani 1 1 d .
H27 H 0.0479 0.1444 0.5719 0.052 Uiso 1 1 calc R
C32 C 0.7424(3) 0.46254(19) 0.30723(11) 0.0523(7) Uani 1 1 d .
H32 H 0.8221 0.4949 0.3029 0.063 Uiso 1 1 calc R
C35 C 0.9267(3) 0.55657(19) 0.46187(12) 0.0507(6) Uani 1 1 d .
H35A H 0.8677 0.6115 0.4545 0.061 Uiso 1 1 calc R
H35B H 0.9490 0.5276 0.4255 0.061 Uiso 1 1 calc R
C34 C 0.9506(2) 0.40656(18) 0.50855(12) 0.0495(6) Uani 1 1 d .
H34A H 0.9737 0.3734 0.4735 0.059 Uiso 1 1 calc R
H34B H 0.9076 0.3590 0.5328 0.059 Uiso 1 1 calc R
C30 C 0.5257(2) 0.42714(18) 0.27302(9) 0.0418(5) Uani 1 1 d .
H30 H 0.4589 0.4364 0.2459 0.050 Uiso 1 1 calc R
C13 C 0.5667(3) 0.42398(15) 0.57695(11) 0.0453(6) Uani 1 1 d .
H13A H 0.6537 0.4280 0.5621 0.068 Uiso 1 1 calc R
H13B H 0.5711 0.3990 0.6153 0.068 Uiso 1 1 calc R
H13C H 0.5277 0.4884 0.5769 0.068 Uiso 1 1 calc R
C15 C 0.8958(2) 0.09234(19) 0.46045(11) 0.0467(6) Uani 1 1 d .
H15A H 0.9458 0.0660 0.4296 0.070 Uiso 1 1 calc R
H15B H 0.9115 0.0536 0.4942 0.070 Uiso 1 1 calc R
H15C H 0.9220 0.1593 0.4676 0.070 Uiso 1 1 calc R

loop_
_atom_site_aniso_label
_atom_site_aniso_U_11
_atom_site_aniso_U_22
_atom_site_aniso_U_33
_atom_site_aniso_U_23
_atom_site_aniso_U_13
_atom_site_aniso_U_12
Cl1 0.0924(6) 0.0420(3) 0.0493(4) 0.0185(3) -0.0045(3) 0.0152(3)
Cl2 0.0508(4) 0.0609(4) 0.1008(6) -0.0047(4) 0.0410(4) 0.0018(3)
Cl3 0.0783(5) 0.0776(5) 0.0439(3) 0.0327(3) -0.0062(3) -0.0076(4)
O1 0.0330(8) 0.0237(6) 0.0425(8) 0.0001(6) -0.0123(6) -0.0012(6)
O3 0.0328(8) 0.0409(8) 0.0274(7) 0.0092(6) -0.0061(6) -0.0110(6)
C5 0.0231(9) 0.0235(8) 0.0227(8) 0.0007(7) -0.0038(7) -0.0036(7)
C3 0.0274(10) 0.0273(9) 0.0223(9) -0.0044(7) 0.0000(7) -0.0024(8)
C6 0.0201(9) 0.0250(9) 0.0216(8) -0.0029(7) -0.0012(7) -0.0017(7)
O2 0.0324(8) 0.0494(9) 0.0354(8) -0.0165(7) 0.0061(6) -0.0016(7)
C2 0.0272(10) 0.0247(9) 0.0218(8) -0.0006(7) -0.0019(7) -0.0042(7)
C9 0.0275(10) 0.0268(9) 0.0263(9) 0.0033(7) -0.0040(8) -0.0042(8)
C1 0.0239(9) 0.0211(8) 0.0237(8) -0.0015(7) -0.0033(7) -0.0014(7)
C16 0.0231(10) 0.0277(9) 0.0304(10) 0.0005(8) 0.0005(8) 0.0018(7)
C28 0.0312(11) 0.0296(9) 0.0244(9) 0.0014(7) -0.0018(8) -0.0012(8)
C22 0.0365(11) 0.0303(10) 0.0315(10) -0.0006(8) 0.0092(9) 0.0011(9)
C4 0.0256(10) 0.0235(8) 0.0253(9) -0.0033(7) -0.0031(7) -0.0009(7)
C20 0.0406(12) 0.0269(10) 0.0394(11) -0.0009(9) -0.0027(10) 0.0015(9)
C29 0.0332(11) 0.0450(12) 0.0287(10) -0.0002(9) -0.0041(9) -0.0031(9)
C7 0.0284(10) 0.0239(9) 0.0288(9) -0.0008(7) -0.0049(8) 0.0013(7)
C12 0.0384(12) 0.0260(9) 0.0382(11) -0.0005(8) -0.0013(9) 0.0071(9)
C21 0.0327(11) 0.0287(9) 0.0313(10) 0.0005(8) -0.0058(8) 0.0027(8)
O4 0.0349(9) 0.0439(9) 0.0606(11) 0.0003(8) -0.0018(8) -0.0075(7)
C10 0.0462(13) 0.0311(10) 0.0289(10) 0.0042(8) 0.0057(9) -0.0056(9)
C14 0.0306(11) 0.0321(10) 0.0275(9) -0.0030(8) 0.0046(8) -0.0003(8)
C25 0.0396(13) 0.0347(11) 0.0563(14) 0.0066(10) 0.0219(11) 0.0034(10)
C24 0.0534(15) 0.0331(11) 0.0457(13) -0.0058(10) 0.0218(11) -0.0009(10)
C8 0.0354(11) 0.0344(10) 0.0264(9) -0.0062(8) 0.0032(8) 0.0003(9)
C19 0.0423(13) 0.0336(10) 0.0329(11) 0.0093(9) 0.0079(9) 0.0099(9)
C23 0.0429(13) 0.0353(11) 0.0373(11) -0.0061(9) 0.0098(10) -0.0039(9)
C31 0.0536(15) 0.0395(12) 0.0280(10) 0.0097(9) -0.0009(10) 0.0006(10)
C17 0.0416(13) 0.0380(11) 0.0358(11) -0.0060(9) -0.0089(10) 0.0034(10)
C33 0.0404(13) 0.0558(14) 0.0437(13) 0.0240(11) -0.0152(11) -0.0144(11)
C26 0.0366(13) 0.0515(14) 0.0539(15) 0.0032(12) 0.0044(11) -0.0032(11)
C18 0.0481(14) 0.0512(13) 0.0282(11) 0.0020(10) -0.0058(10) 0.0129(11)
C11 0.0762(19) 0.0497(14) 0.0267(11) 0.0077(10) -0.0038(11) 0.0010(13)
C27 0.0414(13) 0.0493(13) 0.0398(12) -0.0101(10) 0.0045(10) -0.0028(11)
C32 0.0459(14) 0.0584(15) 0.0523(14) 0.0265(12) -0.0070(12) -0.0164(12)
C35 0.0447(14) 0.0512(14) 0.0561(15) 0.0081(12) -0.0058(12) -0.0049(11)
C34 0.0436(14) 0.0390(12) 0.0660(16) 0.0025(12) -0.0002(12) -0.0088(11)
C30 0.0451(13) 0.0519(13) 0.0281(10) 0.0039(10) -0.0091(10) 0.0049(11)
C13 0.0594(16) 0.0245(10) 0.0521(14) -0.0099(10) 0.0046(12) 0.0004(10)
C15 0.0325(12) 0.0535(14) 0.0544(14) -0.0039(12) 0.0103(11) 0.0063(11)

loop_
_atom_type_symbol
_atom_type_description
_atom_type_scat_dispersion_real
_atom_type_scat_dispersion_imag
_atom_type_scat_source
C C 0.0033 0.0016 'International Tables Vol C Tables 4.2.6.8 and 6.1.1.4'
H H 0.0000 0.0000 'International Tables Vol C Tables 4.2.6.8 and 6.1.1.4'
O O 0.0106 0.0060 'International Tables Vol C Tables 4.2.6.8 and 6.1.1.4'
Cl Cl 0.1484 0.1585 'International Tables Vol C Tables 4.2.6.8 and 6.1.1.4'

loop_
_geom_angle_atom_site_label_1
_geom_angle_atom_site_label_2
_geom_angle_atom_site_label_3
_geom_angle
_geom_angle_site_symmetry_3
C16 O1 C7 116.39(14) .
C28 O3 C9 116.28(15) .
C6 C5 C9 119.27(16) .
C4 C5 C6 120.56(16) .
C4 C5 C9 120.17(16) .
C2 C3 C8 119.98(17) .
C4 C3 C2 120.68(17) .
C4 C3 C8 119.20(17) .
C5 C6 C14 119.67(16) .
C1 C6 C5 119.38(16) .
C1 C6 C14 120.95(16) .
C22 O2 C8 118.51(15) .
C3 C2 C10 119.79(17) .
C1 C2 C3 119.20(16) .
C1 C2 C10 121.00(17) .
O3 C9 C5 108.89(15) .
C6 C1 C2 120.57(16) .
C6 C1 C7 120.59(16) .
C2 C1 C7 118.79(16) .
O1 C16 C21 124.17(17) .
O1 C16 C17 115.85(18) .
C21 C16 C17 119.99(18) .
O3 C28 C29 115.55(18) .
O3 C28 C33 124.55(18) .
C33 C28 C29 119.90(19) .
O2 C22 C23 124.8(2) .
O2 C22 C27 115.61(18) .
C23 C22 C27 119.6(2) .
C5 C4 C3 119.41(16) .
C5 C4 C12 120.37(17) .
C3 C4 C12 120.22(17) .
C19 C20 C21 119.9(2) .
C30 C29 C28 119.8(2) .
O1 C7 C1 108.27(14) .
C4 C12 C13 112.53(17) .
C16 C21 C20 119.57(19) .
C35 O4 C34 109.49(19) .
C2 C10 C11 112.55(18) .
C15 C14 C6 111.86(17) .
C24 C25 Cl2 119.22(19) .
C24 C25 C26 121.0(2) .
C26 C25 Cl2 119.8(2) .
C25 C24 C23 120.4(2) .
O2 C8 C3 105.72(15) .
C20 C19 Cl1 119.12(17) .
C20 C19 C18 120.93(19) .
C18 C19 Cl1 119.94(17) .
C22 C23 C24 119.2(2) .
C32 C31 Cl3 118.88(19) .
C32 C31 C30 120.8(2) .
C30 C31 Cl3 120.30(17) .
C16 C17 C18 120.3(2) .
C28 C33 C32 119.9(2) .
C27 C26 C25 118.8(2) .
C19 C18 C17 119.2(2) .
C26 C27 C22 121.1(2) .
C31 C32 C33 119.9(2) .
O4 C35 C34 110.9(2) 3_766
O4 C34 C35 111.3(2) 3_766
C31 C30 C29 119.7(2) .

loop_
_geom_bond_atom_site_label_1
_geom_bond_atom_site_label_2
_geom_bond_distance
_geom_bond_site_symmetry_2
Cl1 C19 1.742(2) .
Cl2 C25 1.740(2) .
Cl3 C31 1.750(2) .
O1 C16 1.370(2) .
O1 C7 1.439(2) .
O3 C9 1.439(2) .
O3 C28 1.374(2) .
C5 C6 1.406(2) .
C5 C9 1.502(2) .
C5 C4 1.398(3) .
C3 C2 1.405(3) .
C3 C4 1.405(3) .
C3 C8 1.507(3) .
C6 C1 1.404(2) .
C6 C14 1.518(3) .
O2 C22 1.371(2) .
O2 C8 1.439(3) .
C2 C1 1.404(3) .
C2 C10 1.516(3) .
C1 C7 1.512(2) .
C16 C21 1.382(3) .
C16 C17 1.383(3) .
C28 C29 1.387(3) .
C28 C33 1.378(3) .
C22 C23 1.386(3) .
C22 C27 1.388(3) .
C4 C12 1.518(3) .
C20 C21 1.389(3) .
C20 C19 1.370(3) .
C29 C30 1.384(3) .
C12 C13 1.531(3) .
O4 C35 1.420(3) .
O4 C34 1.421(3) .
C10 C11 1.532(3) .
C14 C15 1.518(3) .
C25 C24 1.369(4) .
C25 C26 1.380(4) .
C24 C23 1.391(3) .
C19 C18 1.378(3) .
C31 C32 1.365(3) .
C31 C30 1.374(3) .
C17 C18 1.384(3) .
C33 C32 1.387(3) .
C26 C27 1.376(3) .
C35 C34 1.502(3) 3_766
C34 C35 1.502(3) 3_766
